data_7108444
loop_
_publ_author_name
'Xiaoxi Zhao'
'Liyuan Liang'
'Douglas W. Stephan'

_publ_section_title
;
 Facile synthesis of electrophilic vinyl boranes: reactions of
 alkynyl-borates and diazonium salts
;
_journal_name_full Chem.Commun.
_journal_page_first 10189
_journal_paper_doi 10.1039/c2cc35553a
_journal_volume 48
_journal_year 2012
_chemical_formula_sum 'C35 H13 B Cl2 F18 O'
_chemical_formula_weight 873.16
_chemical_name_systematic
;
?
;
_space_group_IT_number 14
_symmetry_cell_setting monoclinic
_symmetry_space_group_name_Hall '-P 2ybc'
_symmetry_space_group_name_H-M 'P 1 21/c 1'
_atom_sites_solution_hydrogens geom
_atom_sites_solution_primary direct
_atom_sites_solution_secondary difmap
_audit_creation_method SHELXL-97
_cell_angle_alpha 90.00
_cell_angle_beta 105.050(2)
_cell_angle_gamma 90.00
_cell_formula_units_Z 4
_cell_length_a 12.2093(4)
_cell_length_b 13.0466(4)
_cell_length_c 22.3254(7)
_cell_measurement_temperature 150(2)
_cell_volume 3434.23(19)
_computing_structure_refinement 'SHELXL-97 (Sheldrick, 2008)'
_computing_structure_solution 'SHELXS-97 (Sheldrick, 2008)'
_diffrn_ambient_temperature 150(2)
_diffrn_measured_fraction_theta_full 0.999
_diffrn_measured_fraction_theta_max 0.999
_diffrn_radiation_monochromator graphite
_diffrn_radiation_source 'fine-focus sealed tube'
_diffrn_radiation_type MoK\a
_diffrn_radiation_wavelength 0.71073
_diffrn_reflns_av_R_equivalents 0.0515
_diffrn_reflns_av_sigmaI/netI 0.0361
_diffrn_reflns_limit_h_max 14
_diffrn_reflns_limit_h_min -14
_diffrn_reflns_limit_k_max 15
_diffrn_reflns_limit_k_min -14
_diffrn_reflns_limit_l_max 26
_diffrn_reflns_limit_l_min -26
_diffrn_reflns_number 36446
_diffrn_reflns_theta_full 25.00
_diffrn_reflns_theta_max 25.00
_diffrn_reflns_theta_min 1.73
_exptl_absorpt_coefficient_mu 0.318
_exptl_absorpt_correction_T_max 0.7458
_exptl_absorpt_correction_T_min 0.7062
_exptl_absorpt_correction_type multi-scan
_exptl_crystal_density_diffrn 1.689
_exptl_crystal_density_method 'not measured'
_exptl_crystal_F_000 1728
_exptl_crystal_size_max 0.22
_exptl_crystal_size_mid 0.20
_exptl_crystal_size_min 0.17
_refine_diff_density_max 1.543
_refine_diff_density_min -0.941
_refine_diff_density_rms 0.088
_refine_ls_extinction_method none
_refine_ls_goodness_of_fit_ref 1.043
_refine_ls_hydrogen_treatment fixed
_refine_ls_matrix_type full
_refine_ls_number_parameters 514
_refine_ls_number_reflns 6049
_refine_ls_number_restraints 0
_refine_ls_restrained_S_all 1.043
_refine_ls_R_factor_all 0.0927
_refine_ls_R_factor_gt 0.0669
_refine_ls_shift/su_max 0.004
_refine_ls_shift/su_mean 0.000
_refine_ls_structure_factor_coef Fsqd
_refine_ls_weighting_details 'calc w=1/[\s^2^(Fo^2^)+(0.1142P)^2^+7.9218P] where P=(Fo^2^+2Fc^2^)/3'
_refine_ls_weighting_scheme calc
_refine_ls_wR_factor_gt 0.1887
_refine_ls_wR_factor_ref 0.2139
_reflns_number_gt 4407
_reflns_number_total 6049
_reflns_threshold_expression >2sigma(I)
_cod_data_source_file c2cc35553a.txt
_cod_data_source_block ll007_0m
_cod_original_sg_symbol_H-M P2(1)/c
_cod_database_code 7108444

loop_
_symmetry_equiv_pos_as_xyz
'x, y, z'
'-x, y+1/2, -z+1/2'
'-x, -y, -z'
'x, -y-1/2, z-1/2'

loop_
_atom_site_label
_atom_site_type_symbol
_atom_site_fract_x
_atom_site_fract_y
_atom_site_fract_z
_atom_site_U_iso_or_equiv
_atom_site_adp_type
_atom_site_occupancy
_atom_site_symmetry_multiplicity
_atom_site_calc_flag
_atom_site_refinement_flags
O1 O 0.4025(2) -0.0513(2) 0.59335(13) 0.0309(7) Uani 1 1 d .
B1 B 0.2295(4) 0.3012(3) 0.41662(19) 0.0214(9) Uani 1 1 d .
F1 F 0.0339(2) 0.1618(2) 0.37864(10) 0.0337(6) Uani 1 1 d .
F2 F -0.0793(2) 0.0814(2) 0.45460(12) 0.0439(7) Uani 1 1 d .
F3 F -0.0223(2) 0.1306(2) 0.57677(12) 0.0446(7) Uani 1 1 d .
F4 F 0.1524(2) 0.2607(2) 0.62271(11) 0.0433(7) Uani 1 1 d .
F5 F 0.2730(2) 0.3365(2) 0.54887(10) 0.0360(6) Uani 1 1 d .
F6 F 0.4470(2) 0.37744(19) 0.40876(13) 0.0398(6) Uani 1 1 d .
F7 F 0.5197(3) 0.5709(2) 0.42707(19) 0.0687(10) Uani 1 1 d .
F8 F 0.3869(3) 0.7162(2) 0.45903(17) 0.0643(9) Uani 1 1 d .
F9 F 0.1772(3) 0.66699(19) 0.46999(13) 0.0453(7) Uani 1 1 d .
F10 F 0.1003(2) 0.47466(18) 0.44874(12) 0.0366(6) Uani 1 1 d .
F11 F 0.4179(2) 0.25573(19) 0.28990(11) 0.0346(6) Uani 1 1 d .
F12 F 0.3945(2) 0.3739(2) 0.18969(13) 0.0513(8) Uani 1 1 d .
F13 F 0.2063(3) 0.4921(3) 0.14894(14) 0.0583(9) Uani 1 1 d .
F14 F 0.0413(2) 0.4897(2) 0.20954(13) 0.0517(8) Uani 1 1 d .
F15 F 0.0629(2) 0.37048(19) 0.31059(11) 0.0361(6) Uani 1 1 d .
F16 F 0.1728(4) -0.1716(3) 0.13175(16) 0.0759(12) Uani 1 1 d .
F17 F 0.3237(3) -0.1054(3) 0.11925(15) 0.0723(11) Uani 1 1 d .
F18 F 0.1653(3) -0.0326(3) 0.08308(13) 0.0732(11) Uani 1 1 d .
C1 C 0.1587(3) 0.2539(3) 0.46009(17) 0.0220(8) Uani 1 1 d .
C2 C 0.0679(3) 0.1880(3) 0.43909(17) 0.0224(8) Uani 1 1 d .
C3 C 0.0074(3) 0.1461(3) 0.4775(2) 0.0281(9) Uani 1 1 d .
C4 C 0.0358(4) 0.1703(3) 0.5391(2) 0.0309(9) Uani 1 1 d .
C5 C 0.1246(4) 0.2366(3) 0.56230(18) 0.0276(9) Uani 1 1 d .
C6 C 0.1839(3) 0.2758(3) 0.52325(18) 0.0248(8) Uani 1 1 d .
C7 C 0.2703(3) 0.4169(3) 0.42797(17) 0.0239(8) Uani 1 1 d .
C8 C 0.3766(4) 0.4471(3) 0.4227(2) 0.0306(9) Uani 1 1 d .
C9 C 0.4162(4) 0.5459(4) 0.4328(2) 0.0418(12) Uani 1 1 d .
C10 C 0.3485(4) 0.6202(3) 0.4488(2) 0.0401(11) Uani 1 1 d .
C11 C 0.2431(4) 0.5944(3) 0.45483(19) 0.0328(10) Uani 1 1 d .
C12 C 0.2055(4) 0.4949(3) 0.44405(18) 0.0262(9) Uani 1 1 d .
C13 C 0.2395(3) 0.3072(3) 0.30313(17) 0.0213(8) Uani 1 1 d .
C14 C 0.3230(3) 0.3116(3) 0.27108(18) 0.0256(9) Uani 1 1 d .
C15 C 0.3130(4) 0.3734(3) 0.2201(2) 0.0324(10) Uani 1 1 d .
C16 C 0.2179(4) 0.4327(4) 0.1991(2) 0.0365(11) Uani 1 1 d .
C17 C 0.1339(4) 0.4314(3) 0.2299(2) 0.0332(10) Uani 1 1 d .
C18 C 0.1463(4) 0.3700(3) 0.28085(18) 0.0269(9) Uani 1 1 d .
C19 C 0.3105(3) 0.0868(3) 0.41965(17) 0.0201(8) Uani 1 1 d .
C20 C 0.2721(3) -0.0122(3) 0.42673(18) 0.0239(8) Uani 1 1 d .
H20A H 0.2270 -0.0473 0.3916 0.029 Uiso 1 1 calc R
C21 C 0.2987(3) -0.0600(3) 0.48428(18) 0.0240(8) Uani 1 1 d .
H21A H 0.2698 -0.1263 0.4889 0.029 Uiso 1 1 calc R
C22 C 0.3681(3) -0.0097(3) 0.53527(17) 0.0227(8) Uani 1 1 d .
C23 C 0.4097(3) 0.0873(3) 0.52887(18) 0.0248(8) Uani 1 1 d .
H23A H 0.4572 0.1211 0.5637 0.030 Uiso 1 1 calc R
C24 C 0.3818(3) 0.1344(3) 0.47166(17) 0.0222(8) Uani 1 1 d .
H24A H 0.4114 0.2005 0.4674 0.027 Uiso 1 1 calc R
C25 C 0.2648(3) 0.0819(3) 0.30208(17) 0.0214(8) Uani 1 1 d .
C26 C 0.3498(4) 0.0165(3) 0.29470(19) 0.0292(9) Uani 1 1 d .
H26A H 0.4161 0.0076 0.3277 0.035 Uiso 1 1 calc R
C27 C 0.3387(4) -0.0362(3) 0.2394(2) 0.0331(10) Uani 1 1 d .
H27A H 0.3982 -0.0795 0.2344 0.040 Uiso 1 1 calc R
C28 C 0.2414(4) -0.0258(3) 0.19164(18) 0.0282(9) Uani 1 1 d .
C29 C 0.1542(3) 0.0368(3) 0.19920(18) 0.0276(9) Uani 1 1 d .
H29A H 0.0863 0.0424 0.1669 0.033 Uiso 1 1 calc R
C30 C 0.1658(3) 0.0910(3) 0.25354(18) 0.0258(9) Uani 1 1 d .
H30A H 0.1064 0.1348 0.2581 0.031 Uiso 1 1 calc R
C31 C 0.2500(3) 0.2438(3) 0.36029(17) 0.0208(8) Uani 1 1 d .
C32 C 0.2744(3) 0.1413(3) 0.36022(17) 0.0200(8) Uani 1 1 d .
C33 C 0.3659(4) -0.1522(3) 0.6018(2) 0.0355(10) Uani 1 1 d .
H33A H 0.3962 -0.1727 0.6452 0.053 Uiso 1 1 calc R
H33B H 0.3934 -0.1996 0.5749 0.053 Uiso 1 1 calc R
H33C H 0.2828 -0.1542 0.5912 0.053 Uiso 1 1 calc R
C34 C 0.2278(4) -0.0835(3) 0.1323(2) 0.0362(10) Uani 1 1 d .
C35 C 0.1736(7) 0.7312(7) 0.2608(4) 0.092(2) Uani 1 1 d .
H35A H 0.1792 0.8031 0.2479 0.111 Uiso 1 1 calc R
H35B H 0.1259 0.6935 0.2249 0.111 Uiso 1 1 calc R
Cl1 Cl 0.3088(2) 0.67713(19) 0.28076(11) 0.1053(7) Uani 1 1 d .
Cl2 Cl 0.10801(17) 0.72893(19) 0.32067(9) 0.0902(6) Uani 1 1 d .

loop_
_atom_site_aniso_label
_atom_site_aniso_U_11
_atom_site_aniso_U_22
_atom_site_aniso_U_33
_atom_site_aniso_U_23
_atom_site_aniso_U_13
_atom_site_aniso_U_12
O1 0.0360(16) 0.0338(17) 0.0219(14) 0.0071(12) 0.0055(12) 0.0028(13)
B1 0.021(2) 0.021(2) 0.020(2) 0.0012(17) 0.0017(17) -0.0010(17)
F1 0.0359(13) 0.0429(15) 0.0219(12) -0.0114(10) 0.0069(10) -0.0138(11)
F2 0.0376(14) 0.0525(17) 0.0435(15) -0.0132(13) 0.0141(12) -0.0270(13)
F3 0.0512(16) 0.0527(17) 0.0391(15) -0.0017(13) 0.0283(13) -0.0188(13)
F4 0.0639(18) 0.0497(17) 0.0182(12) -0.0062(11) 0.0140(12) -0.0163(14)
F5 0.0403(14) 0.0405(14) 0.0241(12) -0.0058(11) 0.0028(10) -0.0221(12)
F6 0.0310(13) 0.0276(13) 0.0651(18) -0.0059(12) 0.0200(12) -0.0033(11)
F7 0.0439(17) 0.0423(18) 0.124(3) -0.0115(18) 0.0301(19) -0.0222(14)
F8 0.077(2) 0.0202(14) 0.096(3) -0.0140(15) 0.0231(19) -0.0169(14)
F9 0.0701(19) 0.0236(13) 0.0471(16) -0.0051(12) 0.0239(14) 0.0086(13)
F10 0.0397(14) 0.0290(13) 0.0469(15) -0.0022(11) 0.0215(12) 0.0034(11)
F11 0.0285(12) 0.0396(14) 0.0376(14) 0.0129(11) 0.0121(11) 0.0064(11)
F12 0.0395(15) 0.076(2) 0.0438(16) 0.0285(15) 0.0204(13) 0.0010(14)
F13 0.0568(18) 0.073(2) 0.0461(17) 0.0420(16) 0.0149(14) 0.0081(16)
F14 0.0538(17) 0.0532(18) 0.0475(17) 0.0245(14) 0.0121(14) 0.0265(14)
F15 0.0402(14) 0.0387(14) 0.0342(13) 0.0061(11) 0.0183(11) 0.0129(11)
F16 0.123(3) 0.058(2) 0.058(2) -0.0306(17) 0.042(2) -0.041(2)
F17 0.058(2) 0.106(3) 0.058(2) -0.045(2) 0.0252(16) -0.0022(19)
F18 0.113(3) 0.075(2) 0.0252(15) -0.0118(15) 0.0052(17) 0.024(2)
C1 0.027(2) 0.0175(19) 0.0219(19) 0.0001(15) 0.0062(16) 0.0000(15)
C2 0.0241(19) 0.023(2) 0.0201(19) -0.0058(16) 0.0064(15) -0.0004(16)
C3 0.025(2) 0.027(2) 0.033(2) -0.0056(18) 0.0092(17) -0.0076(17)
C4 0.034(2) 0.032(2) 0.032(2) -0.0013(18) 0.0187(19) -0.0054(18)
C5 0.036(2) 0.028(2) 0.0191(19) -0.0018(16) 0.0070(17) -0.0047(18)
C6 0.028(2) 0.021(2) 0.024(2) -0.0026(16) 0.0034(16) -0.0062(16)
C7 0.033(2) 0.020(2) 0.0183(18) -0.0008(15) 0.0067(16) -0.0032(17)
C8 0.035(2) 0.021(2) 0.037(2) -0.0042(18) 0.0104(19) -0.0041(18)
C9 0.037(3) 0.032(3) 0.057(3) 0.000(2) 0.013(2) -0.013(2)
C10 0.054(3) 0.014(2) 0.049(3) -0.0054(19) 0.009(2) -0.010(2)
C11 0.054(3) 0.019(2) 0.025(2) -0.0017(17) 0.0094(19) 0.0047(19)
C12 0.034(2) 0.021(2) 0.024(2) 0.0003(16) 0.0079(17) 0.0013(17)
C13 0.027(2) 0.0154(18) 0.0212(19) -0.0011(15) 0.0058(16) -0.0036(15)
C14 0.026(2) 0.025(2) 0.024(2) 0.0045(16) 0.0038(16) -0.0003(17)
C15 0.030(2) 0.038(3) 0.030(2) 0.0083(19) 0.0106(18) -0.0072(19)
C16 0.041(3) 0.037(3) 0.029(2) 0.0169(19) 0.005(2) -0.003(2)
C17 0.038(2) 0.028(2) 0.031(2) 0.0071(18) 0.0037(19) 0.0064(19)
C18 0.035(2) 0.022(2) 0.025(2) 0.0002(16) 0.0096(17) 0.0021(17)
C19 0.0255(19) 0.0156(19) 0.0207(19) 0.0012(15) 0.0089(15) 0.0026(15)
C20 0.030(2) 0.020(2) 0.0215(19) -0.0025(16) 0.0065(16) -0.0009(16)
C21 0.031(2) 0.0162(19) 0.026(2) 0.0022(15) 0.0099(17) 0.0012(16)
C22 0.0243(19) 0.027(2) 0.0182(18) 0.0033(16) 0.0086(15) 0.0073(16)
C23 0.026(2) 0.029(2) 0.0195(19) -0.0020(16) 0.0043(16) 0.0006(17)
C24 0.026(2) 0.0180(19) 0.023(2) -0.0009(15) 0.0065(16) -0.0005(15)
C25 0.031(2) 0.0165(19) 0.0189(18) 0.0029(15) 0.0094(16) -0.0021(16)
C26 0.034(2) 0.026(2) 0.025(2) 0.0011(17) 0.0025(17) 0.0039(18)
C27 0.037(2) 0.030(2) 0.033(2) -0.0060(19) 0.0118(19) 0.0047(19)
C28 0.037(2) 0.026(2) 0.022(2) -0.0016(17) 0.0095(18) -0.0055(18)
C29 0.028(2) 0.028(2) 0.025(2) -0.0033(17) 0.0031(17) -0.0039(17)
C30 0.026(2) 0.026(2) 0.026(2) -0.0013(17) 0.0075(16) -0.0012(16)
C31 0.0239(19) 0.0172(19) 0.0202(19) 0.0027(15) 0.0039(15) -0.0035(15)
C32 0.0216(18) 0.0190(19) 0.0193(18) 0.0007(15) 0.0053(15) -0.0043(15)
C33 0.043(3) 0.035(2) 0.030(2) 0.0097(19) 0.012(2) 0.005(2)
C34 0.047(3) 0.032(2) 0.032(2) -0.0077(19) 0.016(2) -0.004(2)
C35 0.090(5) 0.096(6) 0.087(5) 0.029(5) 0.016(4) -0.010(5)
Cl1 0.1089(16) 0.1111(17) 0.0953(15) 0.0100(13) 0.0253(13) 0.0189(14)
Cl2 0.0803(12) 0.1236(17) 0.0676(11) 0.0122(11) 0.0209(9) -0.0046(11)

loop_
_atom_type_symbol
_atom_type_description
_atom_type_scat_dispersion_real
_atom_type_scat_dispersion_imag
_atom_type_scat_source
C C 0.0033 0.0016 'International Tables Vol C Tables 4.2.6.8 and 6.1.1.4'
O O 0.0106 0.0060 'International Tables Vol C Tables 4.2.6.8 and 6.1.1.4'
B B 0.0013 0.0007 'International Tables Vol C Tables 4.2.6.8 and 6.1.1.4'
F F 0.0171 0.0103 'International Tables Vol C Tables 4.2.6.8 and 6.1.1.4'
Cl Cl 0.1484 0.1585 'International Tables Vol C Tables 4.2.6.8 and 6.1.1.4'
H H 0.0000 0.0000 'International Tables Vol C Tables 4.2.6.8 and 6.1.1.4'

loop_
_geom_angle_atom_site_label_1
_geom_angle_atom_site_label_2
_geom_angle_atom_site_label_3
_geom_angle
C22 O1 C33 117.7(3)
C31 B1 C1 122.8(3)
C31 B1 C7 118.8(3)
C1 B1 C7 118.1(3)
C2 C1 C6 114.6(3)
C2 C1 B1 123.4(3)
C6 C1 B1 121.9(3)
F1 C2 C3 116.5(3)
F1 C2 C1 120.4(3)
C3 C2 C1 123.1(4)
F2 C3 C4 119.8(4)
F2 C3 C2 120.4(4)
C4 C3 C2 119.7(4)
F3 C4 C3 120.4(4)
F3 C4 C5 120.1(4)
C3 C4 C5 119.6(4)
F4 C5 C6 121.1(4)
F4 C5 C4 119.6(4)
C6 C5 C4 119.3(4)
F5 C6 C5 116.8(3)
F5 C6 C1 119.5(3)
C5 C6 C1 123.6(4)
C8 C7 C12 114.8(4)
C8 C7 B1 121.2(4)
C12 C7 B1 124.0(4)
F6 C8 C9 117.0(4)
F6 C8 C7 119.7(3)
C9 C8 C7 123.3(4)
F7 C9 C8 120.7(4)
F7 C9 C10 119.8(4)
C8 C9 C10 119.5(4)
F8 C10 C11 120.8(4)
F8 C10 C9 119.6(4)
C11 C10 C9 119.6(4)
F9 C11 C10 119.4(4)
F9 C11 C12 121.0(4)
C10 C11 C12 119.6(4)
F10 C12 C11 117.0(4)
F10 C12 C7 119.7(4)
C11 C12 C7 123.3(4)
C18 C13 C14 115.8(3)
C18 C13 C31 120.9(3)
C14 C13 C31 123.3(3)
F11 C14 C15 117.5(4)
F11 C14 C13 120.4(3)
C15 C14 C13 122.1(4)
F12 C15 C16 119.8(4)
F12 C15 C14 120.2(4)
C16 C15 C14 120.0(4)
F13 C16 C15 120.6(4)
F13 C16 C17 119.6(4)
C15 C16 C17 119.8(4)
F14 C17 C18 121.1(4)
F14 C17 C16 119.8(4)
C18 C17 C16 119.2(4)
F15 C18 C17 118.1(4)
F15 C18 C13 118.7(3)
C17 C18 C13 123.2(4)
C20 C19 C24 118.0(3)
C20 C19 C32 121.3(3)
C24 C19 C32 120.6(3)
C21 C20 C19 121.0(4)
C21 C20 H20A 119.5
C19 C20 H20A 119.5
C20 C21 C22 119.4(4)
C20 C21 H21A 120.3
C22 C21 H21A 120.3
O1 C22 C23 115.5(3)
O1 C22 C21 124.0(4)
C23 C22 C21 120.5(3)
C24 C23 C22 119.6(4)
C24 C23 H23A 120.2
C22 C23 H23A 120.2
C23 C24 C19 121.4(4)
C23 C24 H24A 119.3
C19 C24 H24A 119.3
C26 C25 C30 118.8(4)
C26 C25 C32 122.1(3)
C30 C25 C32 119.1(3)
C25 C26 C27 120.5(4)
C25 C26 H26A 119.8
C27 C26 H26A 119.8
C28 C27 C26 120.3(4)
C28 C27 H27A 119.9
C26 C27 H27A 119.9
C27 C28 C29 119.8(4)
C27 C28 C34 120.7(4)
C29 C28 C34 119.5(4)
C30 C29 C28 120.1(4)
C30 C29 H29A 119.9
C28 C29 H29A 119.9
C29 C30 C25 120.5(4)
C29 C30 H30A 119.8
C25 C30 H30A 119.8
C32 C31 C13 120.6(3)
C32 C31 B1 123.9(3)
C13 C31 B1 115.5(3)
C31 C32 C19 119.1(3)
C31 C32 C25 122.7(3)
C19 C32 C25 118.2(3)
O1 C33 H33A 109.5
O1 C33 H33B 109.5
H33A C33 H33B 109.5
O1 C33 H33C 109.5
H33A C33 H33C 109.5
H33B C33 H33C 109.5
F17 C34 F16 106.7(4)
F17 C34 F18 106.1(4)
F16 C34 F18 104.0(4)
F17 C34 C28 114.0(4)
F16 C34 C28 112.5(4)
F18 C34 C28 112.7(4)
Cl2 C35 Cl1 113.2(4)
Cl2 C35 H35A 108.9
Cl1 C35 H35A 108.9
Cl2 C35 H35B 108.9
Cl1 C35 H35B 108.9
H35A C35 H35B 107.7

loop_
_geom_bond_atom_site_label_1
_geom_bond_atom_site_label_2
_geom_bond_distance
O1 C22 1.367(5)
O1 C33 1.419(5)
B1 C31 1.540(6)
B1 C1 1.583(6)
B1 C7 1.588(6)
F1 C2 1.349(4)
F2 C3 1.346(5)
F3 C4 1.338(5)
F4 C5 1.340(5)
F5 C6 1.347(4)
F6 C8 1.342(5)
F7 C9 1.343(5)
F8 C10 1.336(5)
F9 C11 1.342(5)
F10 C12 1.342(5)
F11 C14 1.341(5)
F12 C15 1.343(5)
F13 C16 1.339(5)
F14 C17 1.340(5)
F15 C18 1.352(5)
F16 C34 1.330(5)
F17 C34 1.309(5)
F18 C34 1.339(6)
C1 C2 1.385(5)
C1 C6 1.393(5)
C2 C3 1.382(6)
C3 C4 1.365(6)
C4 C5 1.378(6)
C5 C6 1.369(6)
C7 C8 1.390(6)
C7 C12 1.392(6)
C8 C9 1.375(6)
C9 C10 1.380(7)
C10 C11 1.370(7)
C11 C12 1.377(6)
C13 C18 1.386(6)
C13 C14 1.390(5)
C13 C31 1.498(5)
C14 C15 1.374(6)
C15 C16 1.372(6)
C16 C17 1.375(6)
C17 C18 1.367(6)
C19 C20 1.396(5)
C19 C24 1.402(5)
C19 C32 1.469(5)
C20 C21 1.389(5)
C20 H20A 0.9500
C21 C22 1.394(6)
C21 H21A 0.9500
C22 C23 1.385(6)
C23 C24 1.378(5)
C23 H23A 0.9500
C24 H24A 0.9500
C25 C26 1.387(6)
C25 C30 1.403(6)
C25 C32 1.490(5)
C26 C27 1.387(6)
C26 H26A 0.9500
C27 C28 1.382(6)
C27 H27A 0.9500
C28 C29 1.386(6)
C28 C34 1.495(6)
C29 C30 1.379(6)
C29 H29A 0.9500
C30 H30A 0.9500
C31 C32 1.370(5)
C33 H33A 0.9800
C33 H33B 0.9800
C33 H33C 0.9800
C35 Cl2 1.726(8)
C35 Cl1 1.744(8)
C35 H35A 0.9900
C35 H35B 0.9900
